data_1570514
loop_
_publ_author_name
'Wang, Wenbing'
'Nie, Nan'
'Xu, Menghe'
'Zou, Chen'

_publ_section_title
;
 Lewis acid modulation in phosphorus phenol nickel catalyzed ethylene
 polymerization and copolymerization
;
_journal_issue 43
_journal_name_full 'Polymer Chemistry'
_journal_page_first 4933
_journal_page_last 4939
_journal_paper_doi 10.1039/D3PY00925D
_journal_volume 14
_journal_year 2023
_chemical_formula_moiety 'C32 H37 N2 Ni O2 P'
_chemical_formula_sum 'C32 H37 N2 Ni O2 P'
_chemical_formula_weight 571.31
_space_group_crystal_system triclinic
_space_group_IT_number 2
_space_group_name_Hall '-P 1'
_space_group_name_H-M_alt 'P -1'
_atom_sites_solution_hydrogens geom
_atom_sites_solution_primary dual
_audit_creation_date 2023-03-15
_audit_creation_method
;
Olex2 1.5-alpha
(compiled 2023.03.06 svn.rbb2c1857 for OlexSys, GUI svn.r6748)
;
_audit_update_record
;
2023-04-20 deposited with the CCDC.	2023-10-17 downloaded from the CCDC.
;
_cell_angle_alpha 96.988(2)
_cell_angle_beta 92.616(2)
_cell_angle_gamma 104.598(2)
_cell_formula_units_Z 2
_cell_length_a 9.1318(5)
_cell_length_b 9.5917(4)
_cell_length_c 16.6693(9)
_cell_measurement_reflns_used 5719
_cell_measurement_temperature 100
_cell_measurement_theta_max 26.357
_cell_measurement_theta_min 2.470
_cell_volume 1397.99(12)
_computing_cell_refinement 'SAINT V8.40A (Bruker, 2019)'
_computing_data_reduction 'SAINT V8.40A (Bruker, 2019)'
_computing_molecular_graphics 'Olex2 1.5-alpha (Dolomanov et al., 2009)'
_computing_publication_material 'Olex2 1.5-alpha (Dolomanov et al., 2009)'
_computing_structure_refinement 'SHELXL 2019/2 (Sheldrick, 2015)'
_computing_structure_solution 'SHELXT 2018/2 (Sheldrick, 2018)'
_diffrn_ambient_temperature 100
_diffrn_measured_fraction_theta_full 0.997
_diffrn_measured_fraction_theta_max 0.992
_diffrn_measurement_device_type 'D8 VENTURE'
_diffrn_measurement_method '\f and \w scans'
_diffrn_radiation_type MoK\a
_diffrn_radiation_wavelength 0.71073
_diffrn_reflns_av_R_equivalents 0.0533
_diffrn_reflns_av_unetI/netI 0.0636
_diffrn_reflns_Laue_measured_fraction_full 0.997
_diffrn_reflns_Laue_measured_fraction_max 0.992
_diffrn_reflns_limit_h_max 11
_diffrn_reflns_limit_h_min -11
_diffrn_reflns_limit_k_max 12
_diffrn_reflns_limit_k_min -11
_diffrn_reflns_limit_l_max 20
_diffrn_reflns_limit_l_min -20
_diffrn_reflns_number 16326
_diffrn_reflns_point_group_measured_fraction_full 0.997
_diffrn_reflns_point_group_measured_fraction_max 0.992
_diffrn_reflns_theta_full 25.242
_diffrn_reflns_theta_max 26.432
_diffrn_reflns_theta_min 2.215
_diffrn_source_current 1.4
_diffrn_source_power 0.07
_diffrn_source_voltage 50.0
_diffrn_standards_number 0
_exptl_absorpt_coefficient_mu 0.783
_exptl_absorpt_correction_T_max 0.7454
_exptl_absorpt_correction_T_min 0.6939
_exptl_absorpt_correction_type multi-scan
_exptl_absorpt_process_details
;
SADABS-2016/2 (Bruker,2016/2) was used for absorption correction.
wR2(int) was 0.0877 before and 0.0580 after correction.
The Ratio of minimum to maximum transmission is 0.9309.
The \l/2 correction factor is Not present.
;
_exptl_crystal_colour red
_exptl_crystal_colour_primary red
_exptl_crystal_density_diffrn 1.357
_exptl_crystal_description block
_exptl_crystal_F_000 604
_exptl_crystal_size_max 0.15
_exptl_crystal_size_mid 0.08
_exptl_crystal_size_min 0.05
_refine_diff_density_max 0.348
_refine_diff_density_min -0.402
_refine_diff_density_rms 0.074
_refine_ls_extinction_method none
_refine_ls_goodness_of_fit_ref 1.045
_refine_ls_hydrogen_treatment constr
_refine_ls_matrix_type full
_refine_ls_number_parameters 347
_refine_ls_number_reflns 5710
_refine_ls_number_restraints 0
_refine_ls_restrained_S_all 1.045
_refine_ls_R_factor_all 0.0657
_refine_ls_R_factor_gt 0.0428
_refine_ls_shift/su_max 0.001
_refine_ls_shift/su_mean 0.000
_refine_ls_structure_factor_coef Fsqd
_refine_ls_weighting_details 'w=1/[\s^2^(Fo^2^)+(0.0225P)^2^+1.3937P] where P=(Fo^2^+2Fc^2^)/3'
_refine_ls_weighting_scheme calc
_refine_ls_wR_factor_gt 0.0823
_refine_ls_wR_factor_ref 0.0939
_reflns_Friedel_coverage 0.000
_reflns_number_gt 4433
_reflns_number_total 5710
_reflns_threshold_expression 'I > 2\s(I)'
_cod_data_source_file d3py00925d2.cif
_cod_data_source_block 315153ni_0m
_cod_database_code 1570514
_shelx_shelxl_version_number 2019/2
_shelx_space_group_comment
;
The symmetry employed for this shelxl refinement is uniquely defined
by the following loop, which should always be used as a source of
symmetry information in preference to the above space-group names.
They are only intended as comments.
;
_shelx_estimated_absorpt_t_max 0.962
_shelx_estimated_absorpt_t_min 0.892
_olex2_refinement_description
;
1. Fixed Uiso
 At 1.2 times of:
  All C(H) groups, All C(H,H) groups
 At 1.5 times of:
  All C(H,H,H) groups
2.a Secondary CH2 refined with riding coordinates:
 C29(H29A,H29B), C30(H30A,H30B), C28(H28A,H28B), C31(H31A,H31B)
2.b Aromatic/amide H refined with riding coordinates:
 C21(H21), C13(H13), C17(H17), C18(H18), C20(H20), C19(H19), C26(H26), C1(H1),
 C27(H27), C15(H15), C25(H25), C5(H5), C24(H24), C3(H3), C2(H2), C14(H14),
 C4(H4)
2.c Idealised Me refined as rotating group:
 C32(H32A,H32B,H32C), C9(H9A,H9B,H9C), C8(H8A,H8B,H8C), C7(H7A,H7B,H7C)
;
_olex2_submission_special_instructions 'No special instructions were received'

loop_
_space_group_symop_operation_xyz
'x, y, z'
'-x, -y, -z'

loop_
_atom_site_label
_atom_site_type_symbol
_atom_site_fract_x
_atom_site_fract_y
_atom_site_fract_z
_atom_site_U_iso_or_equiv
_atom_site_adp_type
_atom_site_occupancy
_atom_site_site_symmetry_order
_atom_site_calc_flag
_atom_site_refinement_flags_posn
_atom_site_refinement_flags_adp
_atom_site_refinement_flags_occupancy
_atom_site_disorder_assembly
_atom_site_disorder_group
Ni1 Ni 0.82241(4) 0.37875(4) 0.73476(2) 0.01754(10) Uani 1 1 d . . . . .
P1 P 0.65985(8) 0.24095(7) 0.64617(4) 0.01612(16) Uani 1 1 d . . . . .
O1 O 0.8206(2) 0.20591(19) 0.78358(10) 0.0197(4) Uani 1 1 d . . . . .
O2 O 0.4530(2) 0.3045(2) 0.93149(11) 0.0315(5) Uani 1 1 d . . . . .
N1 N 0.9967(3) 0.4920(2) 0.81088(13) 0.0205(5) Uani 1 1 d . . . . .
N2 N 0.4402(3) 0.2846(2) 0.75972(12) 0.0187(5) Uani 1 1 d . . . . .
C16 C 0.7471(3) 0.2145(3) 0.55080(14) 0.0156(5) Uani 1 1 d . . . . .
C21 C 0.7847(3) 0.3284(3) 0.50395(15) 0.0186(6) Uani 1 1 d . . . . .
H21 H 0.759494 0.417237 0.520531 0.022 Uiso 1 1 calc R U . . .
C13 C 0.5126(3) -0.0554(3) 0.65548(16) 0.0205(6) Uani 1 1 d . . . . .
H13 H 0.448506 -0.057979 0.608493 0.025 Uiso 1 1 calc R U . . .
C17 C 0.7868(3) 0.0858(3) 0.52580(15) 0.0180(6) Uani 1 1 d . . . . .
H17 H 0.763487 0.007983 0.557216 0.022 Uiso 1 1 calc R U . . .
C18 C 0.8603(3) 0.0704(3) 0.45525(15) 0.0206(6) Uani 1 1 d . . . . .
H18 H 0.886017 -0.018113 0.438517 0.025 Uiso 1 1 calc R U . . .
C22 C 0.4784(3) 0.2745(3) 0.61643(15) 0.0179(6) Uani 1 1 d . . . . .
C20 C 0.8578(3) 0.3131(3) 0.43396(15) 0.0200(6) Uani 1 1 d . . . . .
H20 H 0.882074 0.390999 0.402600 0.024 Uiso 1 1 calc R U . . .
C11 C 0.7197(3) 0.0809(3) 0.75589(15) 0.0175(6) Uani 1 1 d . . . . .
C19 C 0.8962(3) 0.1837(3) 0.40926(15) 0.0210(6) Uani 1 1 d . . . . .
H19 H 0.946572 0.173098 0.361161 0.025 Uiso 1 1 calc R U . . .
C12 C 0.6230(3) 0.0711(3) 0.68589(15) 0.0172(6) Uani 1 1 d . . . . .
C10 C 0.7032(3) -0.0459(3) 0.79606(15) 0.0189(6) Uani 1 1 d . . . . .
C32 C 0.8001(3) 0.5479(3) 0.68666(16) 0.0215(6) Uani 1 1 d . . . . .
H32A H 0.877402 0.571770 0.648081 0.032 Uiso 1 1 calc R U . . .
H32B H 0.812694 0.630703 0.729397 0.032 Uiso 1 1 calc R U . . .
H32C H 0.698900 0.526392 0.658280 0.032 Uiso 1 1 calc R U . . .
C26 C 0.2869(3) 0.3054(3) 0.52020(17) 0.0241(6) Uani 1 1 d . . . . .
H26 H 0.253972 0.310581 0.466004 0.029 Uiso 1 1 calc R U . . .
C1 C 1.0929(3) 0.6163(3) 0.79666(17) 0.0240(6) Uani 1 1 d . . . . .
H1 H 1.074303 0.654496 0.748330 0.029 Uiso 1 1 calc R U . . .
C27 C 0.4279(3) 0.2812(3) 0.53706(16) 0.0213(6) Uani 1 1 d . . . . .
H27 H 0.490633 0.269140 0.494206 0.026 Uiso 1 1 calc R U . . .
C15 C 0.5926(3) -0.1693(3) 0.76326(16) 0.0229(6) Uani 1 1 d . . . . .
H15 H 0.581008 -0.253759 0.789264 0.028 Uiso 1 1 calc R U . . .
C25 C 0.1941(3) 0.3220(3) 0.58191(17) 0.0240(6) Uani 1 1 d . . . . .
H25 H 0.096744 0.336503 0.569848 0.029 Uiso 1 1 calc R U . . .
C23 C 0.3839(3) 0.2930(3) 0.67862(15) 0.0198(6) Uani 1 1 d . . . . .
C5 C 1.0285(3) 0.4401(3) 0.87939(16) 0.0259(6) Uani 1 1 d . . . . .
H5 H 0.963677 0.351631 0.890771 0.031 Uiso 1 1 calc R U . . .
C24 C 0.2425(3) 0.3175(3) 0.66125(17) 0.0239(6) Uani 1 1 d . . . . .
H24 H 0.179513 0.331215 0.703752 0.029 Uiso 1 1 calc R U . . .
C6 C 0.8059(3) -0.0431(3) 0.87220(16) 0.0212(6) Uani 1 1 d . . . . .
C3 C 1.2471(3) 0.6370(3) 0.91923(17) 0.0287(7) Uani 1 1 d . . . . .
H3 H 1.331546 0.686352 0.956336 0.034 Uiso 1 1 calc R U . . .
C2 C 1.2174(3) 0.6914(3) 0.84884(18) 0.0292(7) Uani 1 1 d . . . . .
H2 H 1.281710 0.779344 0.836499 0.035 Uiso 1 1 calc R U . . .
C14 C 0.4967(3) -0.1772(3) 0.69406(16) 0.0240(6) Uani 1 1 d . . . . .
H14 H 0.422131 -0.264655 0.674014 0.029 Uiso 1 1 calc R U . . .
C4 C 1.1507(4) 0.5097(3) 0.93354(17) 0.0307(7) Uani 1 1 d . . . . .
H4 H 1.168227 0.469051 0.981154 0.037 Uiso 1 1 calc R U . . .
C9 C 0.7741(4) -0.1899(3) 0.90422(17) 0.0277(7) Uani 1 1 d . . . . .
H9A H 0.667969 -0.218392 0.917232 0.042 Uiso 1 1 calc R U . . .
H9B H 0.840978 -0.181689 0.953188 0.042 Uiso 1 1 calc R U . . .
H9C H 0.792814 -0.263651 0.862748 0.042 Uiso 1 1 calc R U . . .
C29 C 0.3363(3) 0.1777(3) 0.80014(17) 0.0273(7) Uani 1 1 d . . . . .
H29A H 0.309832 0.081645 0.765934 0.033 Uiso 1 1 calc R U . . .
H29B H 0.241569 0.207921 0.808792 0.033 Uiso 1 1 calc R U . . .
C30 C 0.4810(3) 0.4267(3) 0.81106(16) 0.0258(6) Uani 1 1 d . . . . .
H30A H 0.389209 0.462188 0.819216 0.031 Uiso 1 1 calc R U . . .
H30B H 0.553683 0.498417 0.784497 0.031 Uiso 1 1 calc R U . . .
C28 C 0.4129(4) 0.1674(3) 0.88071(16) 0.0294(7) Uani 1 1 d . . . . .
H28A H 0.343714 0.094783 0.908363 0.035 Uiso 1 1 calc R U . . .
H28B H 0.505549 0.133858 0.871345 0.035 Uiso 1 1 calc R U . . .
C8 C 0.9721(3) -0.0034(3) 0.85194(17) 0.0285(7) Uani 1 1 d . . . . .
H8A H 0.988167 -0.077617 0.809895 0.043 Uiso 1 1 calc R U . . .
H8B H 1.038207 0.001532 0.900751 0.043 Uiso 1 1 calc R U . . .
H8C H 0.996103 0.091322 0.832213 0.043 Uiso 1 1 calc R U . . .
C7 C 0.7791(4) 0.0683(3) 0.94050(16) 0.0262(7) Uani 1 1 d . . . . .
H7A H 0.788282 0.161798 0.920473 0.039 Uiso 1 1 calc R U . . .
H7B H 0.854805 0.080573 0.986178 0.039 Uiso 1 1 calc R U . . .
H7C H 0.677155 0.033596 0.958427 0.039 Uiso 1 1 calc R U . . .
C31 C 0.5524(4) 0.4100(3) 0.89218(16) 0.0296(7) Uani 1 1 d . . . . .
H31A H 0.647522 0.380542 0.883674 0.036 Uiso 1 1 calc R U . . .
H31B H 0.578484 0.504910 0.927525 0.036 Uiso 1 1 calc R U . . .

loop_
_atom_site_aniso_label
_atom_site_aniso_U_11
_atom_site_aniso_U_22
_atom_site_aniso_U_33
_atom_site_aniso_U_23
_atom_site_aniso_U_13
_atom_site_aniso_U_12
Ni1 0.0183(2) 0.01770(19) 0.01620(18) 0.00380(13) 0.00053(14) 0.00334(14)
P1 0.0166(4) 0.0172(4) 0.0149(3) 0.0044(3) 0.0005(3) 0.0043(3)
O1 0.0219(10) 0.0179(10) 0.0177(9) 0.0055(7) -0.0027(8) 0.0019(8)
O2 0.0342(13) 0.0363(13) 0.0222(10) 0.0045(9) 0.0083(9) 0.0044(10)
N1 0.0211(13) 0.0207(13) 0.0185(11) 0.0013(9) 0.0014(10) 0.0041(10)
N2 0.0197(12) 0.0194(12) 0.0163(11) 0.0023(9) 0.0025(10) 0.0034(10)
C16 0.0133(13) 0.0177(14) 0.0151(12) 0.0027(10) -0.0014(11) 0.0030(11)
C21 0.0197(15) 0.0195(14) 0.0176(13) 0.0037(11) 0.0000(11) 0.0066(12)
C13 0.0199(15) 0.0222(15) 0.0182(13) 0.0029(11) -0.0029(11) 0.0037(12)
C17 0.0168(14) 0.0183(14) 0.0190(13) 0.0045(11) -0.0009(11) 0.0044(11)
C18 0.0207(15) 0.0191(15) 0.0219(14) 0.0006(11) 0.0002(12) 0.0062(12)
C22 0.0174(14) 0.0164(14) 0.0196(13) 0.0038(11) 0.0005(11) 0.0036(11)
C20 0.0218(15) 0.0194(14) 0.0194(13) 0.0079(11) 0.0035(12) 0.0037(12)
C11 0.0176(14) 0.0190(14) 0.0162(13) 0.0034(11) 0.0046(11) 0.0043(11)
C19 0.0184(15) 0.0275(16) 0.0163(13) 0.0027(11) 0.0033(11) 0.0044(12)
C12 0.0176(14) 0.0186(14) 0.0166(12) 0.0047(10) 0.0033(11) 0.0056(11)
C10 0.0190(15) 0.0205(15) 0.0188(13) 0.0062(11) 0.0032(11) 0.0061(12)
C32 0.0235(16) 0.0196(15) 0.0198(13) 0.0019(11) 0.0016(12) 0.0034(12)
C26 0.0271(16) 0.0205(15) 0.0245(14) 0.0076(12) -0.0074(13) 0.0057(13)
C1 0.0262(16) 0.0209(15) 0.0256(15) 0.0024(12) 0.0018(13) 0.0080(13)
C27 0.0237(16) 0.0191(15) 0.0212(14) 0.0046(11) 0.0008(12) 0.0049(12)
C15 0.0239(16) 0.0173(15) 0.0275(15) 0.0081(12) 0.0007(13) 0.0030(12)
C25 0.0211(15) 0.0179(15) 0.0343(16) 0.0037(12) -0.0037(13) 0.0083(12)
C23 0.0204(15) 0.0188(14) 0.0209(13) 0.0040(11) 0.0014(12) 0.0060(12)
C5 0.0263(16) 0.0273(16) 0.0207(14) 0.0048(12) 0.0002(12) 0.0001(13)
C24 0.0243(16) 0.0198(15) 0.0287(15) 0.0018(12) 0.0048(13) 0.0081(12)
C6 0.0223(15) 0.0234(15) 0.0187(13) 0.0073(11) -0.0015(12) 0.0061(12)
C3 0.0220(16) 0.0322(18) 0.0278(15) -0.0092(13) -0.0016(13) 0.0065(14)
C2 0.0245(17) 0.0210(16) 0.0383(17) -0.0005(13) 0.0035(14) 0.0009(13)
C14 0.0237(16) 0.0192(15) 0.0256(15) 0.0030(12) -0.0016(13) -0.0005(12)
C4 0.0306(18) 0.0358(18) 0.0215(15) 0.0026(13) -0.0024(13) 0.0024(15)
C9 0.0337(18) 0.0274(16) 0.0218(14) 0.0087(12) -0.0057(13) 0.0061(14)
C29 0.0260(16) 0.0257(16) 0.0289(15) 0.0083(12) 0.0049(13) 0.0017(13)
C30 0.0292(17) 0.0230(16) 0.0238(14) 0.0003(12) 0.0071(13) 0.0045(13)
C28 0.0311(18) 0.0322(18) 0.0237(15) 0.0091(13) 0.0066(13) 0.0026(14)
C8 0.0219(16) 0.0371(18) 0.0293(15) 0.0126(13) -0.0026(13) 0.0102(14)
C7 0.0327(18) 0.0280(16) 0.0169(13) 0.0052(12) -0.0047(12) 0.0060(14)
C31 0.0337(18) 0.0297(17) 0.0204(14) 0.0005(12) 0.0031(13) 0.0004(14)

loop_
_atom_type_symbol
_atom_type_description
_atom_type_scat_dispersion_real
_atom_type_scat_dispersion_imag
_atom_type_scat_source
C C 0.0033 0.0016 'International Tables Vol C Tables 4.2.6.8 and 6.1.1.4'
H H 0.0000 0.0000 'International Tables Vol C Tables 4.2.6.8 and 6.1.1.4'
N N 0.0061 0.0033 'International Tables Vol C Tables 4.2.6.8 and 6.1.1.4'
Ni Ni 0.3393 1.1124 'International Tables Vol C Tables 4.2.6.8 and 6.1.1.4'
O O 0.0106 0.0060 'International Tables Vol C Tables 4.2.6.8 and 6.1.1.4'
P P 0.1023 0.0942 'International Tables Vol C Tables 4.2.6.8 and 6.1.1.4'

loop_
_geom_angle_atom_site_label_1
_geom_angle_atom_site_label_2
_geom_angle_atom_site_label_3
_geom_angle
_geom_angle_site_symmetry_1
_geom_angle_site_symmetry_3
_geom_angle_publ_flag
O1 Ni1 P1 86.13(6) . . ?
O1 Ni1 N1 90.52(8) . . ?
O1 Ni1 C32 173.63(10) . . ?
N1 Ni1 P1 171.32(7) . . ?
C32 Ni1 P1 90.33(8) . . ?
C32 Ni1 N1 93.71(10) . . ?
C16 P1 Ni1 109.88(9) . . ?
C22 P1 Ni1 124.21(9) . . ?
C22 P1 C16 104.59(11) . . ?
C12 P1 Ni1 102.03(9) . . ?
C12 P1 C16 106.76(12) . . ?
C12 P1 C22 108.35(12) . . ?
C11 O1 Ni1 120.35(15) . . ?
C31 O2 C28 109.8(2) . . ?
C1 N1 Ni1 123.88(18) . . ?
C1 N1 C5 116.5(2) . . ?
C5 N1 Ni1 119.53(19) . . ?
C23 N2 C29 113.3(2) . . ?
C23 N2 C30 112.5(2) . . ?
C29 N2 C30 109.9(2) . . ?
C21 C16 P1 119.97(19) . . ?
C17 C16 P1 121.33(19) . . ?
C17 C16 C21 118.6(2) . . ?
C16 C21 H21 119.6 . . ?
C20 C21 C16 120.8(2) . . ?
C20 C21 H21 119.6 . . ?
C12 C13 H13 120.2 . . ?
C14 C13 H13 120.2 . . ?
C14 C13 C12 119.5(2) . . ?
C16 C17 H17 119.7 . . ?
C18 C17 C16 120.6(2) . . ?
C18 C17 H17 119.7 . . ?
C17 C18 H18 119.9 . . ?
C19 C18 C17 120.3(2) . . ?
C19 C18 H18 119.9 . . ?
C27 C22 P1 124.7(2) . . ?
C27 C22 C23 118.7(2) . . ?
C23 C22 P1 116.62(19) . . ?
C21 C20 H20 119.9 . . ?
C21 C20 C19 120.1(2) . . ?
C19 C20 H20 119.9 . . ?
O1 C11 C12 119.8(2) . . ?
O1 C11 C10 122.1(2) . . ?
C12 C11 C10 118.1(2) . . ?
C18 C19 C20 119.6(2) . . ?
C18 C19 H19 120.2 . . ?
C20 C19 H19 120.2 . . ?
C13 C12 P1 126.5(2) . . ?
C13 C12 C11 122.4(2) . . ?
C11 C12 P1 111.08(19) . . ?
C11 C10 C6 120.8(2) . . ?
C15 C10 C11 117.4(2) . . ?
C15 C10 C6 121.9(2) . . ?
Ni1 C32 H32A 109.5 . . ?
Ni1 C32 H32B 109.5 . . ?
Ni1 C32 H32C 109.5 . . ?
H32A C32 H32B 109.5 . . ?
H32A C32 H32C 109.5 . . ?
H32B C32 H32C 109.5 . . ?
C27 C26 H26 119.9 . . ?
C25 C26 H26 119.9 . . ?
C25 C26 C27 120.3(2) . . ?
N1 C1 H1 118.3 . . ?
N1 C1 C2 123.3(3) . . ?
C2 C1 H1 118.3 . . ?
C22 C27 H27 119.7 . . ?
C26 C27 C22 120.5(3) . . ?
C26 C27 H27 119.7 . . ?
C10 C15 H15 118.0 . . ?
C10 C15 C14 123.9(2) . . ?
C14 C15 H15 118.0 . . ?
C26 C25 H25 119.9 . . ?
C26 C25 C24 120.2(3) . . ?
C24 C25 H25 119.9 . . ?
C22 C23 N2 116.8(2) . . ?
C24 C23 N2 122.7(2) . . ?
C24 C23 C22 120.5(2) . . ?
N1 C5 H5 118.6 . . ?
N1 C5 C4 122.9(3) . . ?
C4 C5 H5 118.6 . . ?
C25 C24 C23 119.8(3) . . ?
C25 C24 H24 120.1 . . ?
C23 C24 H24 120.1 . . ?
C9 C6 C10 112.8(2) . . ?
C9 C6 C8 107.8(2) . . ?
C9 C6 C7 107.0(2) . . ?
C8 C6 C10 109.2(2) . . ?
C8 C6 C7 110.5(2) . . ?
C7 C6 C10 109.5(2) . . ?
C2 C3 H3 121.2 . . ?
C4 C3 H3 121.2 . . ?
C4 C3 C2 117.7(3) . . ?
C1 C2 C3 119.2(3) . . ?
C1 C2 H2 120.4 . . ?
C3 C2 H2 120.4 . . ?
C13 C14 C15 118.7(3) . . ?
C13 C14 H14 120.7 . . ?
C15 C14 H14 120.7 . . ?
C5 C4 H4 119.8 . . ?
C3 C4 C5 120.4(3) . . ?
C3 C4 H4 119.8 . . ?
C6 C9 H9A 109.5 . . ?
C6 C9 H9B 109.5 . . ?
C6 C9 H9C 109.5 . . ?
H9A C9 H9B 109.5 . . ?
H9A C9 H9C 109.5 . . ?
H9B C9 H9C 109.5 . . ?
N2 C29 H29A 109.9 . . ?
N2 C29 H29B 109.9 . . ?
N2 C29 C28 108.8(2) . . ?
H29A C29 H29B 108.3 . . ?
C28 C29 H29A 109.9 . . ?
C28 C29 H29B 109.9 . . ?
N2 C30 H30A 109.9 . . ?
N2 C30 H30B 109.9 . . ?
N2 C30 C31 108.7(2) . . ?
H30A C30 H30B 108.3 . . ?
C31 C30 H30A 109.9 . . ?
C31 C30 H30B 109.9 . . ?
O2 C28 C29 111.4(2) . . ?
O2 C28 H28A 109.4 . . ?
O2 C28 H28B 109.4 . . ?
C29 C28 H28A 109.4 . . ?
C29 C28 H28B 109.4 . . ?
H28A C28 H28B 108.0 . . ?
C6 C8 H8A 109.5 . . ?
C6 C8 H8B 109.5 . . ?
C6 C8 H8C 109.5 . . ?
H8A C8 H8B 109.5 . . ?
H8A C8 H8C 109.5 . . ?
H8B C8 H8C 109.5 . . ?
C6 C7 H7A 109.5 . . ?
C6 C7 H7B 109.5 . . ?
C6 C7 H7C 109.5 . . ?
H7A C7 H7B 109.5 . . ?
H7A C7 H7C 109.5 . . ?
H7B C7 H7C 109.5 . . ?
O2 C31 C30 111.8(2) . . ?
O2 C31 H31A 109.3 . . ?
O2 C31 H31B 109.3 . . ?
C30 C31 H31A 109.3 . . ?
C30 C31 H31B 109.3 . . ?
H31A C31 H31B 107.9 . . ?

loop_
_geom_bond_atom_site_label_1
_geom_bond_atom_site_label_2
_geom_bond_distance
_geom_bond_site_symmetry_2
_geom_bond_publ_flag
Ni1 P1 2.1136(8) . ?
Ni1 O1 1.9304(17) . ?
Ni1 N1 1.983(2) . ?
Ni1 C32 1.945(3) . ?
P1 C16 1.829(3) . ?
P1 C22 1.825(3) . ?
P1 C12 1.792(3) . ?
O1 C11 1.330(3) . ?
O2 C28 1.427(3) . ?
O2 C31 1.425(3) . ?
N1 C1 1.345(4) . ?
N1 C5 1.348(3) . ?
N2 C23 1.443(3) . ?
N2 C29 1.464(3) . ?
N2 C30 1.470(3) . ?
C16 C21 1.402(3) . ?
C16 C17 1.394(3) . ?
C21 H21 0.9500 . ?
C21 C20 1.381(4) . ?
C13 H13 0.9500 . ?
C13 C12 1.390(4) . ?
C13 C14 1.380(4) . ?
C17 H17 0.9500 . ?
C17 C18 1.391(4) . ?
C18 H18 0.9500 . ?
C18 C19 1.386(4) . ?
C22 C27 1.395(3) . ?
C22 C23 1.402(4) . ?
C20 H20 0.9500 . ?
C20 C19 1.393(4) . ?
C11 C12 1.410(4) . ?
C11 C10 1.437(3) . ?
C19 H19 0.9500 . ?
C10 C15 1.381(4) . ?
C10 C6 1.537(4) . ?
C32 H32A 0.9800 . ?
C32 H32B 0.9800 . ?
C32 H32C 0.9800 . ?
C26 H26 0.9500 . ?
C26 C27 1.387(4) . ?
C26 C25 1.382(4) . ?
C1 H1 0.9500 . ?
C1 C2 1.383(4) . ?
C27 H27 0.9500 . ?
C15 H15 0.9500 . ?
C15 C14 1.399(4) . ?
C25 H25 0.9500 . ?
C25 C24 1.384(4) . ?
C23 C24 1.394(4) . ?
C5 H5 0.9500 . ?
C5 C4 1.375(4) . ?
C24 H24 0.9500 . ?
C6 C9 1.530(4) . ?
C6 C8 1.532(4) . ?
C6 C7 1.536(4) . ?
C3 H3 0.9500 . ?
C3 C2 1.383(4) . ?
C3 C4 1.368(4) . ?
C2 H2 0.9500 . ?
C14 H14 0.9500 . ?
C4 H4 0.9500 . ?
C9 H9A 0.9800 . ?
C9 H9B 0.9800 . ?
C9 H9C 0.9800 . ?
C29 H29A 0.9900 . ?
C29 H29B 0.9900 . ?
C29 C28 1.512(4) . ?
C30 H30A 0.9900 . ?
C30 H30B 0.9900 . ?
C30 C31 1.518(4) . ?
C28 H28A 0.9900 . ?
C28 H28B 0.9900 . ?
C8 H8A 0.9800 . ?
C8 H8B 0.9800 . ?
C8 H8C 0.9800 . ?
C7 H7A 0.9800 . ?
C7 H7B 0.9800 . ?
C7 H7C 0.9800 . ?
C31 H31A 0.9900 . ?
C31 H31B 0.9900 . ?

loop_
_geom_torsion_atom_site_label_1
_geom_torsion_atom_site_label_2
_geom_torsion_atom_site_label_3
_geom_torsion_atom_site_label_4
_geom_torsion
_geom_torsion_site_symmetry_1
_geom_torsion_site_symmetry_2
_geom_torsion_site_symmetry_3
_geom_torsion_site_symmetry_4
_geom_torsion_publ_flag
Ni1 P1 C16 C21 -72.2(2) . . . . ?
Ni1 P1 C16 C17 103.6(2) . . . . ?
Ni1 P1 C22 C27 125.3(2) . . . . ?
Ni1 P1 C22 C23 -55.5(2) . . . . ?
Ni1 P1 C12 C13 173.2(2) . . . . ?
Ni1 P1 C12 C11 -5.14(19) . . . . ?
Ni1 O1 C11 C12 5.9(3) . . . . ?
Ni1 O1 C11 C10 -172.89(18) . . . . ?
Ni1 N1 C1 C2 -177.5(2) . . . . ?
Ni1 N1 C5 C4 177.5(2) . . . . ?
P1 C16 C21 C20 176.6(2) . . . . ?
P1 C16 C17 C18 -176.6(2) . . . . ?
P1 C22 C27 C26 179.1(2) . . . . ?
P1 C22 C23 N2 0.4(3) . . . . ?
P1 C22 C23 C24 -179.3(2) . . . . ?
O1 C11 C12 P1 0.3(3) . . . . ?
O1 C11 C12 C13 -178.1(2) . . . . ?
O1 C11 C10 C15 178.6(2) . . . . ?
O1 C11 C10 C6 -1.7(4) . . . . ?
N1 C1 C2 C3 0.5(4) . . . . ?
N1 C5 C4 C3 -0.3(5) . . . . ?
N2 C23 C24 C25 -179.0(2) . . . . ?
N2 C29 C28 O2 59.4(3) . . . . ?
N2 C30 C31 O2 -57.9(3) . . . . ?
C16 P1 C22 C27 -1.7(3) . . . . ?
C16 P1 C22 C23 177.5(2) . . . . ?
C16 P1 C12 C13 -71.5(3) . . . . ?
C16 P1 C12 C11 110.16(19) . . . . ?
C16 C21 C20 C19 -0.4(4) . . . . ?
C16 C17 C18 C19 0.6(4) . . . . ?
C21 C16 C17 C18 -0.8(4) . . . . ?
C21 C20 C19 C18 0.1(4) . . . . ?
C17 C16 C21 C20 0.7(4) . . . . ?
C17 C18 C19 C20 -0.2(4) . . . . ?
C22 P1 C16 C21 63.2(2) . . . . ?
C22 P1 C16 C17 -121.1(2) . . . . ?
C22 P1 C12 C13 40.6(3) . . . . ?
C22 P1 C12 C11 -137.70(19) . . . . ?
C22 C23 C24 C25 0.8(4) . . . . ?
C11 C10 C15 C14 -0.2(4) . . . . ?
C11 C10 C6 C9 -178.1(2) . . . . ?
C11 C10 C6 C8 -58.4(3) . . . . ?
C11 C10 C6 C7 62.8(3) . . . . ?
C12 P1 C16 C21 177.9(2) . . . . ?
C12 P1 C16 C17 -6.3(3) . . . . ?
C12 P1 C22 C27 -115.3(2) . . . . ?
C12 P1 C22 C23 63.9(2) . . . . ?
C12 C13 C14 C15 0.2(4) . . . . ?
C12 C11 C10 C15 -0.3(4) . . . . ?
C12 C11 C10 C6 179.4(2) . . . . ?
C10 C11 C12 P1 179.13(19) . . . . ?
C10 C11 C12 C13 0.7(4) . . . . ?
C10 C15 C14 C13 0.2(4) . . . . ?
C26 C25 C24 C23 -1.5(4) . . . . ?
C1 N1 C5 C4 1.0(4) . . . . ?
C27 C22 C23 N2 179.8(2) . . . . ?
C27 C22 C23 C24 0.0(4) . . . . ?
C27 C26 C25 C24 1.3(4) . . . . ?
C15 C10 C6 C9 1.6(4) . . . . ?
C15 C10 C6 C8 121.3(3) . . . . ?
C15 C10 C6 C7 -117.5(3) . . . . ?
C25 C26 C27 C22 -0.5(4) . . . . ?
C23 N2 C29 C28 174.4(2) . . . . ?
C23 N2 C30 C31 -174.8(2) . . . . ?
C23 C22 C27 C26 -0.1(4) . . . . ?
C5 N1 C1 C2 -1.1(4) . . . . ?
C6 C10 C15 C14 -179.9(3) . . . . ?
C2 C3 C4 C5 -0.4(4) . . . . ?
C14 C13 C12 P1 -178.9(2) . . . . ?
C14 C13 C12 C11 -0.7(4) . . . . ?
C4 C3 C2 C1 0.2(4) . . . . ?
C29 N2 C23 C22 -125.5(3) . . . . ?
C29 N2 C23 C24 54.3(3) . . . . ?
C29 N2 C30 C31 57.9(3) . . . . ?
C30 N2 C23 C22 109.2(3) . . . . ?
C30 N2 C23 C24 -71.1(3) . . . . ?
C30 N2 C29 C28 -58.8(3) . . . . ?
C28 O2 C31 C30 58.2(3) . . . . ?
C31 O2 C28 C29 -58.9(3) . . . . ?
